data_7013694
loop_
_publ_author_name
'Liu, Weisheng'
'Li, Xiaofeng'
'Wen, Yonghong'
'Tan, Minyu'

_publ_section_title
;
 Design and coordination behavior of the first selective recognition
 ligand of 147Pm(III).
;
_journal_issue 4
_journal_name_full 'Dalton transactions (Cambridge, England : 2003)'
_journal_page_first 640
_journal_page_last 644
_journal_paper_doi 10.1039/b312381b
_journal_year 2004
_chemical_formula_sum 'C42 H54 Gd N13 O27'
_chemical_formula_weight 1330.23
_chemical_name_systematic
;
?
;
_space_group_IT_number 2
_symmetry_cell_setting triclinic
_symmetry_space_group_name_Hall '-P 1'
_symmetry_space_group_name_H-M 'P -1'
_atom_sites_solution_hydrogens geom
_atom_sites_solution_primary direct
_atom_sites_solution_secondary difmap
_audit_creation_method SHELXL-97
_cell_angle_alpha 105.260(10)
_cell_angle_beta 91.220(10)
_cell_angle_gamma 93.220(10)
_cell_formula_units_Z 2
_cell_length_a 12.184(2)
_cell_length_b 12.905(2)
_cell_length_c 18.305(2)
_cell_measurement_reflns_used 25
_cell_measurement_temperature 289(2)
_cell_measurement_theta_max 16.32
_cell_measurement_theta_min 2.90
_cell_volume 2770.4(7)
_computing_cell_refinement 'Siemens XSCANS'
_computing_data_collection 'Siemens XSCANS'
_computing_data_reduction 'Siemens SHELXTL'
_computing_molecular_graphics 'Siemens SHELXTL'
_computing_publication_material 'Siemens SHELXTL'
_computing_structure_refinement 'SHELXL-97 (Sheldrick, 1997)'
_computing_structure_solution 'SHELXS-97 (Sheldrick, 1990)'
_diffrn_ambient_temperature 289(2)
_diffrn_measured_fraction_theta_full 0.990
_diffrn_measured_fraction_theta_max 0.990
_diffrn_measurement_device_type 'Siemens P4'
_diffrn_measurement_method '\w scans'
_diffrn_radiation_monochromator graphite
_diffrn_radiation_source 'normal-focus sealed tube'
_diffrn_radiation_type MoK\a
_diffrn_radiation_wavelength 0.71073
_diffrn_reflns_av_R_equivalents 0.0203
_diffrn_reflns_av_sigmaI/netI 0.0337
_diffrn_reflns_limit_h_max 14
_diffrn_reflns_limit_h_min 0
_diffrn_reflns_limit_k_max 14
_diffrn_reflns_limit_k_min -14
_diffrn_reflns_limit_l_max 21
_diffrn_reflns_limit_l_min -21
_diffrn_reflns_number 10504
_diffrn_reflns_theta_full 25.00
_diffrn_reflns_theta_max 25.00
_diffrn_reflns_theta_min 2.24
_diffrn_standards_decay_% 4.03
_diffrn_standards_interval_count 97
_diffrn_standards_number 3
_exptl_absorpt_coefficient_mu 1.296
_exptl_absorpt_correction_T_max 0.6251
_exptl_absorpt_correction_T_min 0.5489
_exptl_absorpt_correction_type empirical
_exptl_crystal_density_diffrn 1.595
_exptl_crystal_density_method 'not measured'
_exptl_crystal_F_000 1354
_exptl_crystal_size_max 0.52
_exptl_crystal_size_mid 0.52
_exptl_crystal_size_min 0.42
_refine_diff_density_max 0.933
_refine_diff_density_min -0.591
_refine_diff_density_rms 0.062
_refine_ls_extinction_coef 0.0055(2)
_refine_ls_extinction_expression Fc^*^=kFc[1+0.001xFc^2^\l^3^/sin(2\q)]^-1/4^
_refine_ls_extinction_method SHELXL
_refine_ls_goodness_of_fit_ref 1.015
_refine_ls_hydrogen_treatment constr
_refine_ls_matrix_type full
_refine_ls_number_parameters 755
_refine_ls_number_reflns 9666
_refine_ls_number_restraints 0
_refine_ls_restrained_S_all 1.015
_refine_ls_R_factor_all 0.0342
_refine_ls_R_factor_gt 0.0274
_refine_ls_shift/su_max 0.002
_refine_ls_shift/su_mean 0.000
_refine_ls_structure_factor_coef Fsqd
_refine_ls_weighting_details 'calc w=1/[\s^2^(Fo^2^)+(0.0386P)^2^+0.0000P] where P=(Fo^2^+2Fc^2^)/3'
_refine_ls_weighting_scheme calc
_refine_ls_wR_factor_gt 0.0644
_refine_ls_wR_factor_ref 0.0658
_reflns_number_gt 8425
_reflns_number_total 9666
_reflns_threshold_expression >2sigma(I)
_cod_data_source_file b312381b.txt
_cod_data_source_block y794
_cod_depositor_comments
;
The following automatic conversions were performed:
'_symmetry_cell_setting' value 'Triclinic' changed to 'triclinic'
according to '/home/saulius/struct/CIF-dictionaries/cif_core.dic'
dictionary named 'cif_core.dic' version 2.4.1 from 2010-06-29.

Automatic conversion script
Id: cif_fix_enum 1527 2010-12-29 10:47:43Z saulius 

The following automatic conversions were performed:

'_refine_ls_hydrogen_treatment' value 'constra' was replaced with the
value 'constr' as specified in the replacement file
'src/cod-tools/trunk/data/replacement-values/replacement_values.lst'.

Automatic conversion script
Id: cif_fix_values 5376 2017-05-30 11:51:03Z andrius 
;
_cod_original_sg_symbol_H-M P-1
_cod_database_code 7013694

loop_
_symmetry_equiv_pos_as_xyz
'x, y, z'
'-x, -y, -z'

loop_
_atom_site_label
_atom_site_type_symbol
_atom_site_fract_x
_atom_site_fract_y
_atom_site_fract_z
_atom_site_U_iso_or_equiv
_atom_site_adp_type
_atom_site_occupancy
_atom_site_symmetry_multiplicity
_atom_site_calc_flag
_atom_site_refinement_flags
_atom_site_disorder_assembly
_atom_site_disorder_group
Gd Gd -0.203812(11) 0.707877(11) 0.805250(8) 0.02966(6) Uani 1 1 d . . .
O1 O -0.05339(17) 0.67831(17) 0.71674(11) 0.0449(5) Uani 1 1 d . . .
O2 O -0.25629(17) 0.64322(17) 0.67588(11) 0.0448(5) Uani 1 1 d . . .
O3 O -0.06865(16) 0.64750(16) 0.88503(11) 0.0409(5) Uani 1 1 d . . .
O4 O -0.17968(17) 0.52065(16) 0.77463(12) 0.0424(5) Uani 1 1 d . . .
O5 O -0.20479(16) 0.88048(16) 0.77310(12) 0.0413(5) Uani 1 1 d . . .
O6 O -0.37949(16) 0.77074(17) 0.78114(12) 0.0419(5) Uani 1 1 d . . .
O7 O -0.26127(15) 0.78614(17) 0.92557(11) 0.0405(5) Uani 1 1 d . . .
O8 O -0.35992(17) 0.60056(16) 0.84211(12) 0.0469(5) Uani 1 1 d . . .
O9 O -0.5287(2) 0.5690(3) 0.8561(3) 0.148(2) Uani 1 1 d . . .
O10 O -0.7471(2) 0.7991(2) 1.02934(17) 0.0766(8) Uani 1 1 d . . .
O11 O -0.6718(2) 0.9434(3) 1.10609(19) 0.0966(11) Uani 1 1 d . . .
O12 O -0.2807(3) 1.0473(2) 1.07280(18) 0.0854(9) Uani 1 1 d . . .
O13 O -0.1927(2) 0.9075(3) 1.07040(17) 0.0843(9) Uani 1 1 d . . .
O14 O -0.1137(3) 0.8397(2) 0.57801(16) 0.0897(10) Uani 1 1 d . . .
O15 O -0.1306(3) 1.0558(2) 0.65205(17) 0.0896(10) Uani 1 1 d . . .
O16 O -0.2809(3) 1.0874(3) 0.6017(2) 0.1204(14) Uani 1 1 d . . .
O17 O -0.2013(3) 1.0945(2) 0.34045(16) 0.0772(8) Uani 1 1 d . . .
O18 O -0.1408(3) 0.9516(3) 0.26686(16) 0.0826(9) Uani 1 1 d . . .
O19 O -0.0151(3) 0.6753(3) 0.3683(2) 0.1094(13) Uani 1 1 d . . .
O20 O -0.0713(3) 0.6581(2) 0.4735(2) 0.0943(10) Uani 1 1 d . . .
O21 O -0.2121(3) 0.4357(3) 0.1601(2) 0.0960(10) Uani 1 1 d . . .
O22 O -0.1882(5) 0.4500(3) 0.3071(2) 0.1487(19) Uani 1 1 d . . .
O23 O -0.3008(4) 0.5453(5) 0.3773(3) 0.166(2) Uani 1 1 d . . .
O24 O -0.4039(3) 0.8670(3) 0.3247(2) 0.1099(12) Uani 1 1 d . . .
O25 O -0.4155(3) 0.8804(3) 0.2105(2) 0.1161(13) Uani 1 1 d . . .
O26 O -0.3102(5) 0.5727(5) 0.0092(3) 0.190(3) Uani 1 1 d . . .
O27 O -0.1747(5) 0.5053(5) 0.0362(3) 0.184(3) Uani 1 1 d . . .
N1 N -0.02953(18) 0.83776(19) 0.85318(13) 0.0358(5) Uani 1 1 d . . .
N2 N -0.2371(2) 0.5129(2) 0.56928(14) 0.0449(6) Uani 1 1 d . . .
N3 N -0.1529(2) 0.3687(2) 0.80849(16) 0.0513(7) Uani 1 1 d . . .
N4 N -0.4795(2) 0.8216(2) 0.69361(16) 0.0500(7) Uani 1 1 d . . .
N5 N -0.4463(2) 0.6263(2) 0.87331(18) 0.0567(8) Uani 1 1 d . . .
N6 N -0.6674(2) 0.8599(3) 1.05507(18) 0.0610(8) Uani 1 1 d . . .
N7 N -0.2740(2) 0.9503(3) 1.05684(15) 0.0518(7) Uani 1 1 d . . .
N8 N -0.1939(3) 1.0457(3) 0.5980(2) 0.0692(9) Uani 1 1 d . . .
N9 N -0.1655(3) 1.0047(3) 0.32907(18) 0.0592(8) Uani 1 1 d . . .
N10 N -0.0598(3) 0.7105(3) 0.4284(2) 0.0660(9) Uani 1 1 d . . .
N11 N -0.2553(3) 0.5179(4) 0.3192(3) 0.0876(12) Uani 1 1 d . . .
N12 N -0.3909(3) 0.8320(3) 0.2577(3) 0.0855(11) Uani 1 1 d . . .
N13 N -0.2526(4) 0.5550(4) 0.0551(2) 0.0938(13) Uani 1 1 d . . .
C1 C 0.0647(2) 0.8089(3) 0.80256(17) 0.0434(7) Uani 1 1 d . . .
H1A H 0.1095 0.8741 0.8043 0.052 Uiso 1 1 calc R . .
H1B H 0.1097 0.7621 0.8223 0.052 Uiso 1 1 calc R . .
C2 C 0.0329(3) 0.7546(4) 0.7223(2) 0.0738(12) Uani 1 1 d . . .
H2A H 0.0117 0.8078 0.6968 0.089 Uiso 1 1 calc R . .
H2B H 0.0957 0.7201 0.6971 0.089 Uiso 1 1 calc R . .
C3 C -0.0726(3) 0.6054(3) 0.64351(17) 0.0464(8) Uani 1 1 d . . .
H3A H -0.0399 0.5379 0.6416 0.056 Uiso 1 1 calc R . .
H3B H -0.0401 0.6356 0.6052 0.056 Uiso 1 1 calc R . .
C4 C -0.1954(3) 0.5868(2) 0.62942(16) 0.0385(7) Uani 1 1 d . . .
C5 C -0.1710(3) 0.4463(3) 0.51155(18) 0.0523(9) Uani 1 1 d . . .
H5A H -0.0937 0.4629 0.5262 0.063 Uiso 1 1 calc R . .
H5B H -0.1835 0.4640 0.4638 0.063 Uiso 1 1 calc R . .
C6 C -0.1979(4) 0.3267(3) 0.5004(2) 0.0750(12) Uani 1 1 d . . .
H6A H -0.1865 0.3089 0.5476 0.090 Uiso 1 1 calc R . .
H6B H -0.1509 0.2865 0.4633 0.090 Uiso 1 1 calc R . .
H6C H -0.2733 0.3091 0.4832 0.090 Uiso 1 1 calc R . .
C7 C -0.3578(3) 0.5023(3) 0.5576(2) 0.0661(11) Uani 1 1 d . . .
H7A H -0.3761 0.4662 0.5049 0.079 Uiso 1 1 calc R . .
H7B H -0.3855 0.5736 0.5683 0.079 Uiso 1 1 calc R . .
C8 C -0.4146(3) 0.4402(4) 0.6070(3) 0.0924(15) Uani 1 1 d . . .
H8A H -0.3877 0.3695 0.5968 0.111 Uiso 1 1 calc R . .
H8B H -0.4925 0.4345 0.5962 0.111 Uiso 1 1 calc R . .
H8C H -0.3996 0.4773 0.6594 0.111 Uiso 1 1 calc R . .
C9 C 0.0001(2) 0.8289(2) 0.93047(16) 0.0421(7) Uani 1 1 d . . .
H9A H -0.0579 0.8565 0.9643 0.051 Uiso 1 1 calc R . .
H9B H 0.0671 0.8731 0.9489 0.051 Uiso 1 1 calc R . .
C10 C 0.0167(3) 0.7159(3) 0.93206(18) 0.0487(8) Uani 1 1 d . . .
H10A H 0.0883 0.6953 0.9132 0.058 Uiso 1 1 calc R . .
H10B H 0.0132 0.7093 0.9836 0.058 Uiso 1 1 calc R . .
C11 C -0.0585(3) 0.5374(3) 0.88084(19) 0.0502(8) Uani 1 1 d . . .
H11A H -0.0782 0.5227 0.9283 0.060 Uiso 1 1 calc R . .
H11B H 0.0167 0.5187 0.8708 0.060 Uiso 1 1 calc R . .
C12 C -0.1351(3) 0.4729(2) 0.81733(17) 0.0405(7) Uani 1 1 d . . .
C13 C -0.0998(4) 0.3102(3) 0.8574(2) 0.0672(11) Uani 1 1 d . . .
H13A H -0.1525 0.2566 0.8670 0.081 Uiso 1 1 calc R . .
H13B H -0.0778 0.3604 0.9056 0.081 Uiso 1 1 calc R . .
C14 C -0.0012(3) 0.2560(3) 0.8226(3) 0.0751(12) Uani 1 1 d . . .
H14A H -0.0224 0.2063 0.7748 0.090 Uiso 1 1 calc R . .
H14B H 0.0297 0.2179 0.8558 0.090 Uiso 1 1 calc R . .
H14C H 0.0526 0.3091 0.8149 0.090 Uiso 1 1 calc R . .
C15 C -0.2276(3) 0.3060(3) 0.7464(2) 0.0674(11) Uani 1 1 d . . .
H15A H -0.2020 0.2342 0.7280 0.081 Uiso 1 1 calc R . .
H15B H -0.2257 0.3397 0.7049 0.081 Uiso 1 1 calc R . .
C16 C -0.3434(4) 0.2977(5) 0.7706(4) 0.119(2) Uani 1 1 d . . .
H16A H -0.3449 0.2697 0.8143 0.143 Uiso 1 1 calc R . .
H16B H -0.3877 0.2503 0.7301 0.143 Uiso 1 1 calc R . .
H16C H -0.3722 0.3678 0.7830 0.143 Uiso 1 1 calc R . .
C17 C -0.0592(3) 0.9498(2) 0.86048(19) 0.0467(8) Uani 1 1 d . . .
H17A H 0.0071 0.9972 0.8711 0.056 Uiso 1 1 calc R . .
H17B H -0.1065 0.9714 0.9031 0.056 Uiso 1 1 calc R . .
C18 C -0.1169(2) 0.9630(2) 0.79068(19) 0.0459(8) Uani 1 1 d . . .
H18A H -0.1456 1.0337 0.8001 0.055 Uiso 1 1 calc R . .
H18B H -0.0669 0.9540 0.7492 0.055 Uiso 1 1 calc R . .
C19 C -0.2905(2) 0.8974(3) 0.72425(18) 0.0439(7) Uani 1 1 d . . .
H19A H -0.2687 0.8779 0.6720 0.053 Uiso 1 1 calc R . .
H19B H -0.3081 0.9723 0.7379 0.053 Uiso 1 1 calc R . .
C20 C -0.3884(2) 0.8258(2) 0.73478(17) 0.0389(7) Uani 1 1 d . . .
C21 C -0.5726(3) 0.7491(3) 0.7026(2) 0.0654(10) Uani 1 1 d . . .
H21A H -0.5453 0.6816 0.7068 0.079 Uiso 1 1 calc R . .
H21B H -0.6213 0.7338 0.6580 0.079 Uiso 1 1 calc R . .
C22 C -0.6356(3) 0.7967(4) 0.7710(3) 0.0839(14) Uani 1 1 d . . .
H22A H -0.5869 0.8150 0.8150 0.101 Uiso 1 1 calc R . .
H22B H -0.6927 0.7454 0.7768 0.101 Uiso 1 1 calc R . .
H22C H -0.6678 0.8604 0.7651 0.101 Uiso 1 1 calc R . .
C23 C -0.4930(3) 0.8867(4) 0.6390(2) 0.0722(12) Uani 1 1 d . . .
H23A H -0.4442 0.9513 0.6543 0.087 Uiso 1 1 calc R . .
H23B H -0.5680 0.9086 0.6397 0.087 Uiso 1 1 calc R . .
C24 C -0.4680(5) 0.8246(5) 0.5590(3) 0.1080(19) Uani 1 1 d . . .
H24A H -0.3911 0.8117 0.5565 0.130 Uiso 1 1 calc R . .
H24B H -0.4862 0.8658 0.5243 0.130 Uiso 1 1 calc R . .
H24C H -0.5107 0.7571 0.5456 0.130 Uiso 1 1 calc R . .
C25 C -0.3532(2) 0.7947(2) 0.95665(16) 0.0353(6) Uani 1 1 d . . .
C26 C -0.4500(2) 0.7254(2) 0.93293(17) 0.0400(7) Uani 1 1 d . . .
C27 C -0.5519(2) 0.7464(3) 0.96428(18) 0.0451(8) Uani 1 1 d . . .
H27 H -0.6133 0.7001 0.9457 0.054 Uiso 1 1 calc R . .
C28 C -0.5601(2) 0.8364(3) 1.02304(18) 0.0445(8) Uani 1 1 d . . .
C29 C -0.4699(3) 0.9048(3) 1.05295(17) 0.0463(8) Uani 1 1 d . . .
H29 H -0.4767 0.9654 1.0931 0.056 Uiso 1 1 calc R . .
C30 C -0.3700(2) 0.8812(2) 1.02195(17) 0.0394(7) Uani 1 1 d . . .
C31 C -0.1236(3) 0.8750(3) 0.5216(2) 0.0563(9) Uani 1 1 d . . .
C32 C -0.1646(3) 0.9788(3) 0.52449(19) 0.0518(8) Uani 1 1 d . . .
C33 C -0.1808(3) 1.0191(3) 0.4639(2) 0.0521(8) Uani 1 1 d . . .
H33 H -0.2106 1.0855 0.4701 0.063 Uiso 1 1 calc R . .
C34 C -0.1526(3) 0.9606(3) 0.39321(19) 0.0476(8) Uani 1 1 d . . .
C35 C -0.1120(3) 0.8598(3) 0.3834(2) 0.0492(8) Uani 1 1 d . . .
H35 H -0.0931 0.8206 0.3356 0.059 Uiso 1 1 calc R . .
C36 C -0.0997(3) 0.8180(3) 0.4447(2) 0.0507(8) Uani 1 1 d . . .
C37 C -0.2487(3) 0.5261(3) 0.1835(3) 0.0612(10) Uani 1 1 d . . .
C38 C -0.2743(3) 0.5753(3) 0.2608(2) 0.0595(10) Uani 1 1 d . . .
C39 C -0.3200(3) 0.6714(3) 0.2836(2) 0.0648(10) Uani 1 1 d . . .
H39 H -0.3359 0.6986 0.3342 0.078 Uiso 1 1 calc R . .
C40 C -0.3432(3) 0.7295(3) 0.2321(2) 0.0626(10) Uani 1 1 d . . .
C41 C -0.3223(3) 0.6891(3) 0.1571(2) 0.0649(10) Uani 1 1 d . . .
H41 H -0.3395 0.7270 0.1221 0.078 Uiso 1 1 calc R . .
C42 C -0.2761(3) 0.5933(3) 0.1344(2) 0.0605(10) Uani 1 1 d . . .

loop_
_atom_site_aniso_label
_atom_site_aniso_U_11
_atom_site_aniso_U_22
_atom_site_aniso_U_33
_atom_site_aniso_U_23
_atom_site_aniso_U_13
_atom_site_aniso_U_12
Gd 0.02457(8) 0.03287(9) 0.02975(8) 0.00527(5) 0.00056(5) 0.00136(5)
O1 0.0386(11) 0.0546(13) 0.0337(11) 0.0004(10) 0.0062(9) -0.0100(10)
O2 0.0424(12) 0.0509(13) 0.0359(12) 0.0014(10) -0.0058(10) 0.0109(10)
O3 0.0391(11) 0.0420(12) 0.0401(12) 0.0085(9) -0.0042(9) 0.0047(9)
O4 0.0438(12) 0.0376(11) 0.0452(12) 0.0094(10) -0.0008(10) 0.0061(9)
O5 0.0343(11) 0.0379(11) 0.0515(13) 0.0138(10) -0.0121(9) -0.0035(9)
O6 0.0301(11) 0.0517(13) 0.0458(12) 0.0155(11) 0.0007(9) 0.0061(9)
O7 0.0275(10) 0.0528(13) 0.0353(11) 0.0018(9) 0.0036(9) -0.0013(9)
O8 0.0431(13) 0.0394(12) 0.0543(14) 0.0051(10) 0.0152(11) -0.0013(10)
O9 0.0537(19) 0.116(3) 0.200(4) -0.084(3) 0.044(2) -0.0436(19)
O10 0.0409(15) 0.096(2) 0.093(2) 0.0243(17) 0.0217(14) -0.0036(14)
O11 0.0602(18) 0.123(3) 0.087(2) -0.012(2) 0.0310(16) 0.0239(18)
O12 0.089(2) 0.0596(19) 0.095(2) 0.0042(16) -0.0140(18) -0.0161(16)
O13 0.0469(16) 0.104(2) 0.078(2) -0.0164(17) -0.0181(14) 0.0049(16)
O14 0.139(3) 0.083(2) 0.0606(18) 0.0387(16) 0.0099(18) 0.026(2)
O15 0.136(3) 0.077(2) 0.0523(17) 0.0151(15) -0.0075(19) -0.0034(19)
O16 0.111(3) 0.137(3) 0.091(3) -0.018(2) 0.012(2) 0.046(3)
O17 0.103(2) 0.0613(17) 0.080(2) 0.0387(15) 0.0025(17) 0.0162(16)
O18 0.113(2) 0.094(2) 0.0515(17) 0.0340(16) 0.0154(17) 0.0241(19)
O19 0.159(4) 0.088(2) 0.094(2) 0.032(2) 0.039(2) 0.067(2)
O20 0.127(3) 0.0691(19) 0.107(3) 0.0535(19) 0.022(2) 0.0248(19)
O21 0.085(2) 0.097(2) 0.125(3) 0.052(2) 0.038(2) 0.0405(19)
O22 0.226(5) 0.110(3) 0.120(3) 0.041(3) -0.046(3) 0.060(3)
O23 0.122(4) 0.304(7) 0.134(4) 0.151(5) 0.037(3) 0.077(4)
O24 0.132(3) 0.086(2) 0.098(3) -0.003(2) -0.009(2) 0.025(2)
O25 0.154(4) 0.081(2) 0.121(3) 0.037(2) -0.017(3) 0.037(2)
O26 0.271(7) 0.242(6) 0.081(3) 0.060(3) 0.013(4) 0.140(5)
O27 0.187(5) 0.294(7) 0.098(3) 0.071(4) 0.051(3) 0.136(5)
N1 0.0293(12) 0.0385(13) 0.0364(13) 0.0047(11) -0.0014(10) 0.0002(10)
N2 0.0479(15) 0.0466(15) 0.0358(14) 0.0031(12) -0.0043(12) 0.0063(12)
N3 0.0665(19) 0.0395(16) 0.0499(17) 0.0138(13) 0.0085(14) 0.0079(14)
N4 0.0361(14) 0.0610(18) 0.0537(17) 0.0165(14) -0.0091(13) 0.0064(13)
N5 0.0389(16) 0.0491(17) 0.071(2) -0.0026(15) 0.0112(14) -0.0085(13)
N6 0.0423(17) 0.084(2) 0.059(2) 0.0194(18) 0.0179(15) 0.0148(17)
N7 0.0424(16) 0.066(2) 0.0369(15) -0.0025(14) 0.0040(12) -0.0028(15)
N8 0.088(3) 0.061(2) 0.056(2) 0.0112(17) 0.006(2) 0.0002(19)
N9 0.064(2) 0.065(2) 0.057(2) 0.0319(17) 0.0002(16) 0.0012(16)
N10 0.070(2) 0.060(2) 0.074(2) 0.0271(19) 0.0050(18) 0.0160(17)
N11 0.071(3) 0.110(3) 0.094(3) 0.050(3) -0.025(2) 0.006(2)
N12 0.085(3) 0.072(3) 0.095(3) 0.015(2) -0.016(2) 0.002(2)
N13 0.099(3) 0.123(4) 0.080(3) 0.055(3) 0.020(3) 0.038(3)
C1 0.0287(15) 0.060(2) 0.0395(17) 0.0108(15) 0.0004(13) -0.0021(14)
C2 0.048(2) 0.090(3) 0.064(3) -0.011(2) 0.0176(19) -0.018(2)
C3 0.0454(18) 0.0503(19) 0.0357(17) -0.0018(14) 0.0080(14) -0.0034(15)
C4 0.0478(18) 0.0400(17) 0.0275(15) 0.0080(13) -0.0014(13) 0.0056(14)
C5 0.071(2) 0.050(2) 0.0316(17) 0.0021(15) 0.0033(16) 0.0079(17)
C6 0.079(3) 0.052(2) 0.079(3) -0.009(2) 0.008(2) 0.002(2)
C7 0.055(2) 0.078(3) 0.053(2) -0.004(2) -0.0185(18) 0.010(2)
C8 0.051(2) 0.121(4) 0.085(3) -0.003(3) -0.002(2) -0.018(3)
C9 0.0352(16) 0.0497(19) 0.0333(16) -0.0015(14) -0.0046(13) -0.0031(14)
C10 0.0435(18) 0.061(2) 0.0391(18) 0.0113(16) -0.0130(15) 0.0002(16)
C11 0.054(2) 0.049(2) 0.053(2) 0.0224(16) 0.0007(16) 0.0084(16)
C12 0.0432(17) 0.0408(18) 0.0393(17) 0.0113(14) 0.0125(14) 0.0109(14)
C13 0.103(3) 0.047(2) 0.060(2) 0.0260(18) 0.015(2) 0.014(2)
C14 0.077(3) 0.063(3) 0.091(3) 0.029(2) -0.003(2) 0.016(2)
C15 0.083(3) 0.0370(19) 0.077(3) 0.0082(18) -0.001(2) -0.0028(19)
C16 0.088(4) 0.104(4) 0.161(6) 0.035(4) 0.001(4) -0.022(3)
C17 0.0407(17) 0.0362(17) 0.057(2) 0.0052(15) -0.0110(15) -0.0072(14)
C18 0.0374(17) 0.0379(17) 0.062(2) 0.0154(15) -0.0024(15) -0.0058(14)
C19 0.0420(17) 0.0443(18) 0.0456(18) 0.0118(15) -0.0059(14) 0.0066(14)
C20 0.0331(16) 0.0390(17) 0.0409(17) 0.0026(14) 0.0004(13) 0.0103(13)
C21 0.0377(19) 0.086(3) 0.071(3) 0.021(2) -0.0121(18) -0.0030(19)
C22 0.046(2) 0.116(4) 0.097(3) 0.038(3) 0.006(2) 0.015(2)
C23 0.057(2) 0.086(3) 0.084(3) 0.041(2) -0.018(2) 0.009(2)
C24 0.124(4) 0.144(5) 0.064(3) 0.050(3) -0.024(3) -0.022(4)
C25 0.0317(15) 0.0406(16) 0.0348(16) 0.0119(13) 0.0031(12) 0.0028(12)
C26 0.0330(16) 0.0466(18) 0.0381(17) 0.0071(14) 0.0049(13) 0.0011(13)
C27 0.0335(16) 0.055(2) 0.0485(19) 0.0170(16) 0.0056(14) -0.0006(14)
C28 0.0332(16) 0.058(2) 0.0460(19) 0.0178(16) 0.0111(14) 0.0070(15)
C29 0.0484(19) 0.054(2) 0.0354(17) 0.0081(15) 0.0093(14) 0.0101(16)
C30 0.0338(16) 0.0484(18) 0.0347(16) 0.0087(14) 0.0037(13) 0.0008(13)
C31 0.065(2) 0.059(2) 0.050(2) 0.0230(18) 0.0047(18) 0.0022(18)
C32 0.062(2) 0.049(2) 0.0454(19) 0.0134(16) 0.0045(17) -0.0004(17)
C33 0.057(2) 0.0445(19) 0.057(2) 0.0170(17) 0.0041(17) 0.0046(16)
C34 0.0485(19) 0.050(2) 0.049(2) 0.0219(16) 0.0002(15) 0.0018(16)
C35 0.0478(19) 0.052(2) 0.050(2) 0.0165(16) 0.0068(16) 0.0034(16)
C36 0.0474(19) 0.049(2) 0.062(2) 0.0240(17) 0.0029(17) 0.0051(16)
C37 0.0371(18) 0.067(3) 0.090(3) 0.040(2) 0.0075(19) 0.0041(18)
C38 0.046(2) 0.066(2) 0.073(3) 0.033(2) -0.0122(19) -0.0056(18)
C39 0.055(2) 0.075(3) 0.063(2) 0.019(2) -0.0130(19) -0.007(2)
C40 0.055(2) 0.057(2) 0.078(3) 0.022(2) -0.006(2) 0.0032(18)
C41 0.061(2) 0.065(3) 0.077(3) 0.035(2) -0.004(2) 0.000(2)
C42 0.053(2) 0.067(2) 0.067(3) 0.027(2) 0.0090(19) 0.0006(19)

loop_
_atom_type_symbol
_atom_type_description
_atom_type_scat_dispersion_real
_atom_type_scat_dispersion_imag
_atom_type_scat_source
C C 0.0033 0.0016 'International Tables Vol C Tables 4.2.6.8 and 6.1.1.4'
H H 0.0000 0.0000 'International Tables Vol C Tables 4.2.6.8 and 6.1.1.4'
N N 0.0061 0.0033 'International Tables Vol C Tables 4.2.6.8 and 6.1.1.4'
O O 0.0106 0.0060 'International Tables Vol C Tables 4.2.6.8 and 6.1.1.4'
Gd Gd -0.1653 3.9035 'International Tables Vol C Tables 4.2.6.8 and 6.1.1.4'

loop_
_geom_angle_atom_site_label_1
_geom_angle_atom_site_label_2
_geom_angle_atom_site_label_3
_geom_angle
_geom_angle_site_symmetry_1
_geom_angle_site_symmetry_3
_geom_angle_publ_flag
O7 Gd O2 145.79(7) . . ?
O7 Gd O4 116.77(7) . . ?
O2 Gd O4 74.82(7) . . ?
O7 Gd O6 77.10(7) . . ?
O2 Gd O6 69.74(7) . . ?
O4 Gd O6 119.80(7) . . ?
O7 Gd O5 90.94(7) . . ?
O2 Gd O5 81.30(7) . . ?
O4 Gd O5 152.25(7) . . ?
O6 Gd O5 62.51(7) . . ?
O7 Gd O1 148.23(7) . . ?
O2 Gd O1 63.99(7) . . ?
O4 Gd O1 74.32(7) . . ?
O6 Gd O1 125.26(7) . . ?
O5 Gd O1 82.68(7) . . ?
O7 Gd O3 78.26(7) . . ?
O2 Gd O3 131.78(7) . . ?
O4 Gd O3 63.50(7) . . ?
O6 Gd O3 153.09(7) . . ?
O5 Gd O3 128.66(7) . . ?
O1 Gd O3 81.65(7) . . ?
O7 Gd O8 67.64(7) . . ?
O2 Gd O8 91.62(8) . . ?
O4 Gd O8 66.38(7) . . ?
O6 Gd O8 67.71(7) . . ?
O5 Gd O8 129.05(7) . . ?
O1 Gd O8 138.18(7) . . ?
O3 Gd O8 92.94(7) . . ?
O7 Gd N1 82.46(7) . . ?
O2 Gd N1 122.60(8) . . ?
O4 Gd N1 117.21(7) . . ?
O6 Gd N1 122.76(7) . . ?
O5 Gd N1 65.07(7) . . ?
O1 Gd N1 66.60(7) . . ?
O3 Gd N1 63.80(7) . . ?
O8 Gd N1 145.72(8) . . ?
C2 O1 C3 115.1(2) . . ?
C2 O1 Gd 121.51(19) . . ?
C3 O1 Gd 119.12(17) . . ?
C4 O2 Gd 121.53(18) . . ?
C11 O3 C10 112.4(2) . . ?
C11 O3 Gd 122.27(18) . . ?
C10 O3 Gd 124.78(17) . . ?
C12 O4 Gd 125.12(19) . . ?
C19 O5 C18 115.0(2) . . ?
C19 O5 Gd 119.18(17) . . ?
C18 O5 Gd 125.17(17) . . ?
C20 O6 Gd 119.95(18) . . ?
C25 O7 Gd 134.93(18) . . ?
N5 O8 Gd 132.38(19) . . ?
C17 N1 C9 107.5(2) . . ?
C17 N1 C1 111.8(2) . . ?
C9 N1 C1 109.9(2) . . ?
C17 N1 Gd 108.68(16) . . ?
C9 N1 Gd 106.84(17) . . ?
C1 N1 Gd 111.84(17) . . ?
C4 N2 C5 124.2(3) . . ?
C4 N2 C7 117.5(3) . . ?
C5 N2 C7 118.3(3) . . ?
C12 N3 C15 119.3(3) . . ?
C12 N3 C13 123.1(3) . . ?
C15 N3 C13 117.6(3) . . ?
C20 N4 C21 118.5(3) . . ?
C20 N4 C23 123.3(3) . . ?
C21 N4 C23 118.2(3) . . ?
O9 N5 O8 120.7(3) . . ?
O9 N5 C26 118.6(3) . . ?
O8 N5 C26 120.7(3) . . ?
O10 N6 O11 123.7(3) . . ?
O10 N6 C28 119.4(3) . . ?
O11 N6 C28 116.9(3) . . ?
O13 N7 O12 123.7(3) . . ?
O13 N7 C30 117.9(3) . . ?
O12 N7 C30 118.4(3) . . ?
O16 N8 O15 123.7(4) . . ?
O16 N8 C32 117.8(4) . . ?
O15 N8 C32 118.6(4) . . ?
O18 N9 O17 123.5(3) . . ?
O18 N9 C34 118.8(3) . . ?
O17 N9 C34 117.7(3) . . ?
O20 N10 O19 121.5(4) . . ?
O20 N10 C36 119.8(4) . . ?
O19 N10 C36 118.7(3) . . ?
O23 N11 O22 123.6(5) . . ?
O23 N11 C38 118.4(5) . . ?
O22 N11 C38 117.8(5) . . ?
O24 N12 O25 122.9(4) . . ?
O24 N12 C40 118.3(4) . . ?
O25 N12 C40 118.7(4) . . ?
O26 N13 O27 119.2(5) . . ?
O26 N13 C42 120.2(5) . . ?
O27 N13 C42 120.6(4) . . ?
C2 C1 N1 114.8(3) . . ?
O1 C2 C1 111.4(3) . . ?
O1 C3 C4 107.5(2) . . ?
O2 C4 N2 121.2(3) . . ?
O2 C4 C3 118.3(3) . . ?
N2 C4 C3 120.6(3) . . ?
N2 C5 C6 112.6(3) . . ?
N2 C7 C8 113.2(3) . . ?
N1 C9 C10 112.5(2) . . ?
O3 C10 C9 107.9(2) . . ?
O3 C11 C12 107.4(2) . . ?
O4 C12 N3 122.1(3) . . ?
O4 C12 C11 118.5(3) . . ?
N3 C12 C11 119.4(3) . . ?
N3 C13 C14 112.4(3) . . ?
N3 C15 C16 112.3(4) . . ?
N1 C17 C18 112.8(3) . . ?
O5 C18 C17 105.5(2) . . ?
O5 C19 C20 105.8(2) . . ?
O6 C20 N4 122.1(3) . . ?
O6 C20 C19 118.8(3) . . ?
N4 C20 C19 119.1(3) . . ?
N4 C21 C22 111.9(3) . . ?
N4 C23 C24 111.8(4) . . ?
O7 C25 C26 126.6(3) . . ?
O7 C25 C30 121.0(3) . . ?
C26 C25 C30 112.4(3) . . ?
C27 C26 C25 123.6(3) . . ?
C27 C26 N5 115.8(3) . . ?
C25 C26 N5 120.6(3) . . ?
C28 C27 C26 118.8(3) . . ?
C27 C28 C29 121.8(3) . . ?
C27 C28 N6 119.0(3) . . ?
C29 C28 N6 119.2(3) . . ?
C30 C29 C28 118.2(3) . . ?
C29 C30 C25 124.7(3) . . ?
C29 C30 N7 117.8(3) . . ?
C25 C30 N7 117.5(3) . . ?
O14 C31 C32 123.4(3) . . ?
O14 C31 C36 125.4(3) . . ?
C32 C31 C36 111.2(3) . . ?
C33 C32 C31 125.4(3) . . ?
C33 C32 N8 116.6(3) . . ?
C31 C32 N8 117.9(3) . . ?
C32 C33 C34 119.3(3) . . ?
C33 C34 C35 120.4(3) . . ?
C33 C34 N9 119.6(3) . . ?
C35 C34 N9 120.0(3) . . ?
C36 C35 C34 119.8(3) . . ?
C35 C36 C31 123.7(3) . . ?
C35 C36 N10 115.7(3) . . ?
C31 C36 N10 120.5(3) . . ?
O21 C37 C38 125.2(4) . . ?
O21 C37 C42 123.4(4) . . ?
C38 C37 C42 111.3(3) . . ?
C39 C38 C37 123.6(4) . . ?
C39 C38 N11 116.8(4) . . ?
C37 C38 N11 119.6(4) . . ?
C38 C39 C40 120.7(4) . . ?
C41 C40 C39 120.0(4) . . ?
C41 C40 N12 120.3(4) . . ?
C39 C40 N12 119.7(4) . . ?
C42 C41 C40 119.3(4) . . ?
C41 C42 N13 117.5(4) . . ?
C41 C42 C37 125.1(4) . . ?
N13 C42 C37 117.5(4) . . ?

loop_
_geom_bond_atom_site_label_1
_geom_bond_atom_site_label_2
_geom_bond_distance
_geom_bond_site_symmetry_2
_geom_bond_publ_flag
Gd O7 2.3098(19) . ?
Gd O2 2.355(2) . ?
Gd O4 2.369(2) . ?
Gd O6 2.404(2) . ?
Gd O5 2.450(2) . ?
Gd O1 2.451(2) . ?
Gd O3 2.468(2) . ?
Gd O8 2.498(2) . ?
Gd N1 2.614(2) . ?
O1 C2 1.383(4) . ?
O1 C3 1.427(3) . ?
O2 C4 1.251(3) . ?
O3 C11 1.415(4) . ?
O3 C10 1.435(4) . ?
O4 C12 1.248(3) . ?
O5 C19 1.423(3) . ?
O5 C18 1.436(3) . ?
O6 C20 1.248(4) . ?
O7 C25 1.265(3) . ?
O8 N5 1.228(3) . ?
O9 N5 1.197(4) . ?
O10 N6 1.217(4) . ?
O11 N6 1.231(4) . ?
O12 N7 1.216(4) . ?
O13 N7 1.213(4) . ?
O14 C31 1.241(4) . ?
O15 N8 1.217(4) . ?
O16 N8 1.210(5) . ?
O17 N9 1.228(4) . ?
O18 N9 1.218(4) . ?
O19 N10 1.226(4) . ?
O20 N10 1.203(4) . ?
O21 C37 1.243(5) . ?
O22 N11 1.213(5) . ?
O23 N11 1.188(6) . ?
O24 N12 1.207(5) . ?
O25 N12 1.233(5) . ?
O26 N13 1.160(5) . ?
O27 N13 1.182(5) . ?
N1 C17 1.483(4) . ?
N1 C9 1.488(4) . ?
N1 C1 1.492(4) . ?
N2 C4 1.322(4) . ?
N2 C5 1.463(4) . ?
N2 C7 1.475(4) . ?
N3 C12 1.316(4) . ?
N3 C15 1.471(5) . ?
N3 C13 1.475(4) . ?
N4 C20 1.318(4) . ?
N4 C21 1.470(4) . ?
N4 C23 1.477(5) . ?
N5 C26 1.450(4) . ?
N6 C28 1.458(4) . ?
N7 C30 1.456(4) . ?
N8 C32 1.458(5) . ?
N9 C34 1.443(4) . ?
N10 C36 1.454(4) . ?
N11 C38 1.473(5) . ?
N12 C40 1.441(5) . ?
N13 C42 1.445(6) . ?
C1 C2 1.484(5) . ?
C3 C4 1.508(4) . ?
C5 C6 1.519(5) . ?
C7 C8 1.510(6) . ?
C9 C10 1.491(4) . ?
C11 C12 1.508(4) . ?
C13 C14 1.493(5) . ?
C15 C16 1.495(6) . ?
C17 C18 1.498(4) . ?
C19 C20 1.515(4) . ?
C21 C22 1.490(6) . ?
C23 C24 1.520(6) . ?
C25 C26 1.426(4) . ?
C25 C30 1.432(4) . ?
C26 C27 1.389(4) . ?
C27 C28 1.370(4) . ?
C28 C29 1.378(4) . ?
C29 C30 1.370(4) . ?
C31 C32 1.444(5) . ?
C31 C36 1.450(5) . ?
C32 C33 1.358(5) . ?
C33 C34 1.377(5) . ?
C34 C35 1.386(5) . ?
C35 C36 1.376(5) . ?
C37 C38 1.440(6) . ?
C37 C42 1.450(5) . ?
C38 C39 1.355(5) . ?
C39 C40 1.383(5) . ?
C40 C41 1.370(6) . ?
C41 C42 1.354(5) . ?

loop_
_geom_torsion_atom_site_label_1
_geom_torsion_atom_site_label_2
_geom_torsion_atom_site_label_3
_geom_torsion_atom_site_label_4
_geom_torsion
_geom_torsion_site_symmetry_1
_geom_torsion_site_symmetry_2
_geom_torsion_site_symmetry_3
_geom_torsion_site_symmetry_4
_geom_torsion_publ_flag
O7 Gd O1 C2 -30.6(3) . . . . ?
O2 Gd O1 C2 133.1(3) . . . . ?
O4 Gd O1 C2 -146.4(3) . . . . ?
O6 Gd O1 C2 97.9(3) . . . . ?
O5 Gd O1 C2 49.3(3) . . . . ?
O3 Gd O1 C2 -81.7(3) . . . . ?
O8 Gd O1 C2 -166.8(3) . . . . ?
N1 Gd O1 C2 -16.7(3) . . . . ?
O7 Gd O1 C3 173.7(2) . . . . ?
O2 Gd O1 C3 -22.6(2) . . . . ?
O4 Gd O1 C3 57.9(2) . . . . ?
O6 Gd O1 C3 -57.8(2) . . . . ?
O5 Gd O1 C3 -106.4(2) . . . . ?
O3 Gd O1 C3 122.6(2) . . . . ?
O8 Gd O1 C3 37.6(3) . . . . ?
N1 Gd O1 C3 -172.4(2) . . . . ?
O7 Gd O2 C4 -166.7(2) . . . . ?
O4 Gd O2 C4 -51.2(2) . . . . ?
O6 Gd O2 C4 178.3(2) . . . . ?
O5 Gd O2 C4 114.5(2) . . . . ?
O1 Gd O2 C4 28.5(2) . . . . ?
O3 Gd O2 C4 -20.8(3) . . . . ?
O8 Gd O2 C4 -116.2(2) . . . . ?
N1 Gd O2 C4 61.7(2) . . . . ?
O7 Gd O3 C11 118.0(2) . . . . ?
O2 Gd O3 C11 -43.2(2) . . . . ?
O4 Gd O3 C11 -10.1(2) . . . . ?
O6 Gd O3 C11 94.0(3) . . . . ?
O5 Gd O3 C11 -160.3(2) . . . . ?
O1 Gd O3 C11 -86.7(2) . . . . ?
O8 Gd O3 C11 51.6(2) . . . . ?
N1 Gd O3 C11 -154.7(2) . . . . ?
O7 Gd O3 C10 -70.9(2) . . . . ?
O2 Gd O3 C10 127.9(2) . . . . ?
O4 Gd O3 C10 161.0(2) . . . . ?
O6 Gd O3 C10 -94.9(3) . . . . ?
O5 Gd O3 C10 10.8(3) . . . . ?
O1 Gd O3 C10 84.4(2) . . . . ?
O8 Gd O3 C10 -137.3(2) . . . . ?
N1 Gd O3 C10 16.4(2) . . . . ?
O7 Gd O4 C12 -42.7(2) . . . . ?
O2 Gd O4 C12 171.9(2) . . . . ?
O6 Gd O4 C12 -132.7(2) . . . . ?
O5 Gd O4 C12 140.4(2) . . . . ?
O1 Gd O4 C12 105.2(2) . . . . ?
O3 Gd O4 C12 16.9(2) . . . . ?
O8 Gd O4 C12 -89.4(2) . . . . ?
N1 Gd O4 C12 52.7(2) . . . . ?
O7 Gd O5 C19 -105.7(2) . . . . ?
O2 Gd O5 C19 40.8(2) . . . . ?
O4 Gd O5 C19 71.6(3) . . . . ?
O6 Gd O5 C19 -30.80(19) . . . . ?
O1 Gd O5 C19 105.5(2) . . . . ?
O3 Gd O5 C19 178.62(19) . . . . ?
O8 Gd O5 C19 -44.2(2) . . . . ?
N1 Gd O5 C19 173.1(2) . . . . ?
O7 Gd O5 C18 83.7(2) . . . . ?
O2 Gd O5 C18 -129.8(2) . . . . ?
O4 Gd O5 C18 -99.0(3) . . . . ?
O6 Gd O5 C18 158.6(2) . . . . ?
O1 Gd O5 C18 -65.1(2) . . . . ?
O3 Gd O5 C18 8.0(3) . . . . ?
O8 Gd O5 C18 145.2(2) . . . . ?
N1 Gd O5 C18 2.5(2) . . . . ?
O7 Gd O6 C20 129.7(2) . . . . ?
O2 Gd O6 C20 -58.8(2) . . . . ?
O4 Gd O6 C20 -116.6(2) . . . . ?
O5 Gd O6 C20 31.8(2) . . . . ?
O1 Gd O6 C20 -25.3(2) . . . . ?
O3 Gd O6 C20 153.8(2) . . . . ?
O8 Gd O6 C20 -159.4(2) . . . . ?
N1 Gd O6 C20 57.6(2) . . . . ?
O2 Gd O7 C25 20.2(3) . . . . ?
O4 Gd O7 C25 -82.6(3) . . . . ?
O6 Gd O7 C25 34.5(3) . . . . ?
O5 Gd O7 C25 96.0(3) . . . . ?
O1 Gd O7 C25 173.5(2) . . . . ?
O3 Gd O7 C25 -134.6(3) . . . . ?
O8 Gd O7 C25 -36.4(3) . . . . ?
N1 Gd O7 C25 160.7(3) . . . . ?
O7 Gd O8 N5 44.2(3) . . . . ?
O2 Gd O8 N5 -107.8(3) . . . . ?
O4 Gd O8 N5 179.6(3) . . . . ?
O6 Gd O8 N5 -40.5(3) . . . . ?
O5 Gd O8 N5 -27.6(3) . . . . ?
O1 Gd O8 N5 -159.0(3) . . . . ?
O3 Gd O8 N5 120.3(3) . . . . ?
N1 Gd O8 N5 75.4(3) . . . . ?
O7 Gd N1 C17 -70.26(19) . . . . ?
O2 Gd N1 C17 84.6(2) . . . . ?
O4 Gd N1 C17 173.46(18) . . . . ?
O6 Gd N1 C17 -0.9(2) . . . . ?
O5 Gd N1 C17 24.32(18) . . . . ?
O1 Gd N1 C17 117.1(2) . . . . ?
O3 Gd N1 C17 -150.8(2) . . . . ?
O8 Gd N1 C17 -99.2(2) . . . . ?
O7 Gd N1 C9 45.48(17) . . . . ?
O2 Gd N1 C9 -159.62(16) . . . . ?
O4 Gd N1 C9 -70.80(18) . . . . ?
O6 Gd N1 C9 114.81(17) . . . . ?
O5 Gd N1 C9 140.06(19) . . . . ?
O1 Gd N1 C9 -127.19(18) . . . . ?
O3 Gd N1 C9 -35.10(16) . . . . ?
O8 Gd N1 C9 16.6(2) . . . . ?
O7 Gd N1 C1 165.79(19) . . . . ?
O2 Gd N1 C1 -39.3(2) . . . . ?
O4 Gd N1 C1 49.5(2) . . . . ?
O6 Gd N1 C1 -124.89(18) . . . . ?
O5 Gd N1 C1 -99.6(2) . . . . ?
O1 Gd N1 C1 -6.88(18) . . . . ?
O3 Gd N1 C1 85.21(19) . . . . ?
O8 Gd N1 C1 136.89(18) . . . . ?
Gd O8 N5 O9 144.8(4) . . . . ?
Gd O8 N5 C26 -36.6(5) . . . . ?
C17 N1 C1 C2 -94.2(4) . . . . ?
C9 N1 C1 C2 146.5(3) . . . . ?
Gd N1 C1 C2 28.0(4) . . . . ?
C3 O1 C2 C1 -166.1(3) . . . . ?
Gd O1 C2 C1 37.3(4) . . . . ?
N1 C1 C2 O1 -42.3(5) . . . . ?
C2 O1 C3 C4 -140.6(3) . . . . ?
Gd O1 C3 C4 16.6(3) . . . . ?
Gd O2 C4 N2 149.2(2) . . . . ?
Gd O2 C4 C3 -31.1(4) . . . . ?
C5 N2 C4 O2 178.1(3) . . . . ?
C7 N2 C4 O2 2.1(5) . . . . ?
C5 N2 C4 C3 -1.6(5) . . . . ?
C7 N2 C4 C3 -177.6(3) . . . . ?
O1 C3 C4 O2 8.0(4) . . . . ?
O1 C3 C4 N2 -172.3(3) . . . . ?
C4 N2 C5 C6 124.1(4) . . . . ?
C7 N2 C5 C6 -59.9(4) . . . . ?
C4 N2 C7 C8 -78.9(4) . . . . ?
C5 N2 C7 C8 104.8(4) . . . . ?
C17 N1 C9 C10 172.1(3) . . . . ?
C1 N1 C9 C10 -66.0(3) . . . . ?
Gd N1 C9 C10 55.6(3) . . . . ?
C11 O3 C10 C9 178.3(3) . . . . ?
Gd O3 C10 C9 6.4(3) . . . . ?
N1 C9 C10 O3 -42.2(3) . . . . ?
C10 O3 C11 C12 -167.4(3) . . . . ?
Gd O3 C11 C12 4.7(3) . . . . ?
Gd O4 C12 N3 158.6(2) . . . . ?
Gd O4 C12 C11 -21.4(4) . . . . ?
C15 N3 C12 O4 0.1(5) . . . . ?
C13 N3 C12 O4 178.9(3) . . . . ?
C15 N3 C12 C11 -179.9(3) . . . . ?
C13 N3 C12 C11 -1.1(5) . . . . ?
O3 C11 C12 O4 9.6(4) . . . . ?
O3 C11 C12 N3 -170.4(3) . . . . ?
C12 N3 C13 C14 -97.7(4) . . . . ?
C15 N3 C13 C14 81.2(4) . . . . ?
C12 N3 C15 C16 -92.0(4) . . . . ?
C13 N3 C15 C16 89.1(4) . . . . ?
C9 N1 C17 C18 -165.8(3) . . . . ?
C1 N1 C17 C18 73.4(3) . . . . ?
Gd N1 C17 C18 -50.5(3) . . . . ?
C19 O5 C18 C17 161.2(3) . . . . ?
Gd O5 C18 C17 -27.8(3) . . . . ?
N1 C17 C18 O5 51.0(3) . . . . ?
C18 O5 C19 C20 -161.2(2) . . . . ?
Gd O5 C19 C20 27.3(3) . . . . ?
Gd O6 C20 N4 148.2(2) . . . . ?
Gd O6 C20 C19 -30.2(3) . . . . ?
C21 N4 C20 O6 -0.4(5) . . . . ?
C23 N4 C20 O6 179.2(3) . . . . ?
C21 N4 C20 C19 178.0(3) . . . . ?
C23 N4 C20 C19 -2.4(5) . . . . ?
O5 C19 C20 O6 1.3(4) . . . . ?
O5 C19 C20 N4 -177.2(3) . . . . ?
C20 N4 C21 C22 79.9(4) . . . . ?
C23 N4 C21 C22 -99.7(4) . . . . ?
C20 N4 C23 C24 95.2(4) . . . . ?
C21 N4 C23 C24 -85.1(4) . . . . ?
Gd O7 C25 C26 24.1(5) . . . . ?
Gd O7 C25 C30 -154.9(2) . . . . ?
O7 C25 C26 C27 -172.2(3) . . . . ?
C30 C25 C26 C27 6.9(4) . . . . ?
O7 C25 C26 N5 8.1(5) . . . . ?
C30 C25 C26 N5 -172.8(3) . . . . ?
O9 N5 C26 C27 -1.3(5) . . . . ?
O8 N5 C26 C27 -179.9(3) . . . . ?
O9 N5 C26 C25 178.4(4) . . . . ?
O8 N5 C26 C25 -0.2(5) . . . . ?
C25 C26 C27 C28 -2.4(5) . . . . ?
N5 C26 C27 C28 177.3(3) . . . . ?
C26 C27 C28 C29 -1.7(5) . . . . ?
C26 C27 C28 N6 178.8(3) . . . . ?
O10 N6 C28 C27 0.3(5) . . . . ?
O11 N6 C28 C27 -177.7(3) . . . . ?
O10 N6 C28 C29 -179.2(3) . . . . ?
O11 N6 C28 C29 2.7(5) . . . . ?
C27 C28 C29 C30 0.5(5) . . . . ?
N6 C28 C29 C30 -180.0(3) . . . . ?
C28 C29 C30 C25 5.0(5) . . . . ?
C28 C29 C30 N7 -176.4(3) . . . . ?
O7 C25 C30 C29 170.9(3) . . . . ?
C26 C25 C30 C29 -8.3(4) . . . . ?
O7 C25 C30 N7 -7.8(4) . . . . ?
C26 C25 C30 N7 173.1(3) . . . . ?
O13 N7 C30 C29 131.9(3) . . . . ?
O12 N7 C30 C29 -45.9(4) . . . . ?
O13 N7 C30 C25 -49.3(4) . . . . ?
O12 N7 C30 C25 132.9(3) . . . . ?
O14 C31 C32 C33 -177.4(4) . . . . ?
C36 C31 C32 C33 0.9(5) . . . . ?
O14 C31 C32 N8 1.0(6) . . . . ?
C36 C31 C32 N8 179.2(3) . . . . ?
O16 N8 C32 C33 45.2(5) . . . . ?
O15 N8 C32 C33 -135.4(4) . . . . ?
O16 N8 C32 C31 -133.3(4) . . . . ?
O15 N8 C32 C31 46.1(5) . . . . ?
C31 C32 C33 C34 -2.9(6) . . . . ?
N8 C32 C33 C34 178.7(3) . . . . ?
C32 C33 C34 C35 2.5(5) . . . . ?
C32 C33 C34 N9 -177.6(3) . . . . ?
O18 N9 C34 C33 -179.6(3) . . . . ?
O17 N9 C34 C33 0.4(5) . . . . ?
O18 N9 C34 C35 0.4(5) . . . . ?
O17 N9 C34 C35 -179.6(3) . . . . ?
C33 C34 C35 C36 -0.1(5) . . . . ?
N9 C34 C35 C36 180.0(3) . . . . ?
C34 C35 C36 C31 -2.1(5) . . . . ?
C34 C35 C36 N10 178.2(3) . . . . ?
O14 C31 C36 C35 179.9(4) . . . . ?
C32 C31 C36 C35 1.7(5) . . . . ?
O14 C31 C36 N10 -0.4(6) . . . . ?
C32 C31 C36 N10 -178.6(3) . . . . ?
O20 N10 C36 C35 -162.2(4) . . . . ?
O19 N10 C36 C35 17.5(5) . . . . ?
O20 N10 C36 C31 18.1(5) . . . . ?
O19 N10 C36 C31 -162.2(4) . . . . ?
O21 C37 C38 C39 -176.1(4) . . . . ?
C42 C37 C38 C39 1.1(5) . . . . ?
O21 C37 C38 N11 1.1(6) . . . . ?
C42 C37 C38 N11 178.3(3) . . . . ?
O23 N11 C38 C39 15.9(6) . . . . ?
O22 N11 C38 C39 -159.3(4) . . . . ?
O23 N11 C38 C37 -161.5(5) . . . . ?
O22 N11 C38 C37 23.3(6) . . . . ?
C37 C38 C39 C40 -1.1(6) . . . . ?
N11 C38 C39 C40 -178.4(3) . . . . ?
C38 C39 C40 C41 1.4(6) . . . . ?
C38 C39 C40 N12 -179.4(4) . . . . ?
O24 N12 C40 C41 -177.0(4) . . . . ?
O25 N12 C40 C41 2.3(6) . . . . ?
O24 N12 C40 C39 3.9(6) . . . . ?
O25 N12 C40 C39 -176.8(4) . . . . ?
C39 C40 C41 C42 -1.7(6) . . . . ?
N12 C40 C41 C42 179.1(4) . . . . ?
C40 C41 C42 N13 -178.3(4) . . . . ?
C40 C41 C42 C37 1.8(6) . . . . ?
O26 N13 C42 C41 -34.4(8) . . . . ?
O27 N13 C42 C41 145.7(6) . . . . ?
O26 N13 C42 C37 145.4(6) . . . . ?
O27 N13 C42 C37 -34.4(7) . . . . ?
O21 C37 C42 C41 175.8(4) . . . . ?
C38 C37 C42 C41 -1.4(5) . . . . ?
O21 C37 C42 N13 -4.0(6) . . . . ?
C38 C37 C42 N13 178.7(4) . . . . ?
